data_4507332
loop_
_publ_author_name
'Goswami, Pramod Kumar'
'Thaimattam, Ram'
'Ramanan, Arunachalam'

_publ_section_title
;
 Multiple Crystal Forms ofp-Aminosalicylic Acid: Salts, Salt Co-Crystal
 Hydrate, Co-Crystals, and Co-Crystal Polymorphs
;
_journal_issue 1
_journal_name_full 'Crystal Growth &amp; Design'
_journal_page_first 360
_journal_paper_doi 10.1021/cg3015332
_journal_volume 13
_journal_year 2013
_chemical_formula_moiety '3(C10 H8 N2), 2(C7 H7 N O3)'
_chemical_formula_sum 'C44 H38 N8 O6'
_chemical_formula_weight 774.82
_chemical_name_systematic
; 
 ? 
;
_space_group_IT_number 2
_symmetry_cell_setting triclinic
_symmetry_space_group_name_Hall '-P 1'
_symmetry_space_group_name_H-M 'P -1'
_atom_sites_solution_hydrogens geom
_atom_sites_solution_primary direct
_atom_sites_solution_secondary difmap
_audit_creation_method 'SHELXTL-NT2000 ver.6.12'
_cell_angle_alpha 74.000(6)
_cell_angle_beta 84.991(6)
_cell_angle_gamma 76.519(6)
_cell_formula_units_Z 1
_cell_length_a 8.191(3)
_cell_length_b 10.755(3)
_cell_length_c 11.897(4)
_cell_measurement_reflns_used 2711
_cell_measurement_temperature 150(2)
_cell_measurement_theta_max 27.53
_cell_measurement_theta_min 2.78
_cell_volume 979.4(6)
_computing_cell_refinement 'Bruker SMART'
_computing_data_collection 'Bruker SMART'
_computing_data_reduction 'Bruker SAINT'
_computing_molecular_graphics 'Bruker SHELXTL'
_computing_publication_material 'Bruker SHELXTL'
_computing_structure_refinement 'SHELXL-97 (Sheldrick, 1997)'
_computing_structure_solution 'SHELXS-97 (Sheldrick, 1990)'
_diffrn_ambient_temperature 150(2)
_diffrn_measured_fraction_theta_full 0.998
_diffrn_measured_fraction_theta_max 0.998
_diffrn_measurement_device_type 'CCD area detector'
_diffrn_measurement_method 'phi and omega scans'
_diffrn_radiation_monochromator graphite
_diffrn_radiation_source 'fine-focus sealed tube'
_diffrn_radiation_type MoK\a
_diffrn_radiation_wavelength 0.71073
_diffrn_reflns_av_R_equivalents 0.0352
_diffrn_reflns_av_sigmaI/netI 0.0450
_diffrn_reflns_limit_h_max 9
_diffrn_reflns_limit_h_min -9
_diffrn_reflns_limit_k_max 12
_diffrn_reflns_limit_k_min -12
_diffrn_reflns_limit_l_max 14
_diffrn_reflns_limit_l_min -14
_diffrn_reflns_number 9179
_diffrn_reflns_theta_full 25.00
_diffrn_reflns_theta_max 25.00
_diffrn_reflns_theta_min 1.78
_exptl_absorpt_coefficient_mu 0.090
_exptl_absorpt_correction_T_max 0.982
_exptl_absorpt_correction_T_min 0.966
_exptl_absorpt_correction_type multi-scan
_exptl_absorpt_process_details '(SADABS; Bruker, 2000)'
_exptl_crystal_colour yellow
_exptl_crystal_density_diffrn 1.314
_exptl_crystal_density_method 'not measured'
_exptl_crystal_description plate
_exptl_crystal_F_000 406
_exptl_crystal_size_max 0.514
_exptl_crystal_size_mid 0.324
_exptl_crystal_size_min 0.197
_refine_diff_density_max 0.193
_refine_diff_density_min -0.212
_refine_diff_density_rms 0.045
_refine_ls_extinction_method none
_refine_ls_goodness_of_fit_ref 1.232
_refine_ls_hydrogen_treatment mixed
_refine_ls_matrix_type full
_refine_ls_number_parameters 278
_refine_ls_number_reflns 3442
_refine_ls_number_restraints 0
_refine_ls_restrained_S_all 1.232
_refine_ls_R_factor_all 0.1262
_refine_ls_R_factor_gt 0.1021
_refine_ls_shift/su_max 0.000
_refine_ls_shift/su_mean 0.000
_refine_ls_structure_factor_coef Fsqd
_refine_ls_weighting_details 'calc w=1/[\s^2^(Fo^2^)+(0.0678P)^2^+0.7482P] where P=(Fo^2^+2Fc^2^)/3'
_refine_ls_weighting_scheme calc
_refine_ls_wR_factor_gt 0.2043
_refine_ls_wR_factor_ref 0.2167
_reflns_number_gt 2711
_reflns_number_total 3442
_reflns_threshold_expression >2sigma(I)
_cod_data_source_file cg3015332_si_003.cif
_cod_data_source_block solid2
_cod_depositor_comments
;
The following automatic conversions were performed:

'_symmetry_cell_setting' value 'Triclinic' changed to 'triclinic'
according to /home/saulius/struct/CIF-dictionaries/cif_core.dic
dictionary named 'cif_core.dic' version 2.4.2 from 2011-04-26.

Automatic conversion script
Id: cif_fix_values 1891 2012-01-12 08:04:46Z andrius 
;
_cod_original_cell_volume 979.5(5)
_cod_database_code 4507332

loop_
_symmetry_equiv_pos_as_xyz
'x, y, z'
'-x, -y, -z'

loop_
_atom_site_label
_atom_site_type_symbol
_atom_site_fract_x
_atom_site_fract_y
_atom_site_fract_z
_atom_site_U_iso_or_equiv
_atom_site_adp_type
_atom_site_occupancy
_atom_site_symmetry_multiplicity
_atom_site_calc_flag
_atom_site_refinement_flags
O1 O 0.4458(4) -0.0057(3) 0.1779(2) 0.0543(8) Uani 1 1 d .
O2 O 0.2190(3) 0.0699(3) 0.0682(2) 0.0570(8) Uani 1 1 d .
O3 O 0.0375(4) 0.2997(3) 0.0603(3) 0.0665(9) Uani 1 1 d .
N1 N 0.1827(7) 0.5462(4) 0.2952(5) 0.0790(13) Uani 1 1 d .
N2 N 0.2840(6) 0.6574(5) 0.4804(4) 0.0862(13) Uani 1 1 d .
N3 N 0.1198(5) 1.2153(4) 0.7143(4) 0.0817(13) Uani 1 1 d .
N4 N 0.4779(4) 0.7788(3) 0.1073(3) 0.0493(8) Uani 1 1 d .
C1 C 0.3140(5) 0.0837(3) 0.1362(3) 0.0391(8) Uani 1 1 d .
C2 C 0.2829(4) 0.2043(3) 0.1778(3) 0.0413(9) Uani 1 1 d .
C3 C 0.3879(5) 0.2224(4) 0.2560(3) 0.0473(10) Uani 1 1 d .
H5A H 0.4818 0.1560 0.2828 0.057 Uiso 1 1 calc R
C4 C 0.3570(5) 0.3336(4) 0.2938(3) 0.0504(10) Uani 1 1 d .
H6 H 0.4297 0.3428 0.3454 0.060 Uiso 1 1 calc R
C5 C 0.2160(5) 0.4349(3) 0.2557(3) 0.0466(10) Uani 1 1 d .
C6 C 0.1135(5) 0.4219(4) 0.1743(3) 0.0518(10) Uani 1 1 d .
H7 H 0.0234 0.4908 0.1446 0.062 Uiso 1 1 calc R
C7 C 0.1443(4) 0.3080(3) 0.1373(3) 0.0431(9) Uani 1 1 d .
C8 C 0.2036(8) 0.6571(6) 0.5814(5) 0.0946(18) Uani 1 1 d .
H12 H 0.1684 0.5805 0.6227 0.114 Uiso 1 1 calc R
C9 C 0.1688(7) 0.7628(5) 0.6289(5) 0.0875(17) Uani 1 1 d .
H13 H 0.1113 0.7566 0.7005 0.105 Uiso 1 1 calc R
C10 C 0.2184(5) 0.8783(4) 0.5717(3) 0.0503(10) Uani 1 1 d .
C11 C 0.3036(7) 0.8779(5) 0.4683(4) 0.0790(15) Uani 1 1 d .
H14 H 0.3424 0.9524 0.4260 0.095 Uiso 1 1 calc R
C12 C 0.3325(8) 0.7672(6) 0.4262(4) 0.0972(19) Uani 1 1 d .
H15 H 0.3900 0.7705 0.3549 0.117 Uiso 1 1 calc R
C13 C 0.1818(5) 0.9953(4) 0.6214(3) 0.0493(10) Uani 1 1 d .
C14 C 0.1257(8) 0.9888(5) 0.7333(4) 0.0878(17) Uani 1 1 d .
H16 H 0.1070 0.9091 0.7820 0.105 Uiso 1 1 calc R
C15 C 0.0966(8) 1.0992(6) 0.7746(5) 0.0999(19) Uani 1 1 d .
H17 H 0.0572 1.0907 0.8514 0.120 Uiso 1 1 calc R
C16 C 0.1734(9) 1.2196(6) 0.6076(6) 0.114(2) Uani 1 1 d .
H18 H 0.1919 1.3002 0.5609 0.137 Uiso 1 1 calc R
C17 C 0.2046(8) 1.1163(5) 0.5588(5) 0.099(2) Uani 1 1 d .
H19 H 0.2421 1.1286 0.4813 0.118 Uiso 1 1 calc R
C18 C 0.6054(5) 0.6751(4) 0.1318(4) 0.0559(11) Uani 1 1 d .
H9 H 0.6906 0.6769 0.1777 0.067 Uiso 1 1 calc R
C19 C 0.6170(5) 0.5646(4) 0.0921(4) 0.0565(11) Uani 1 1 d .
H8 H 0.7085 0.4936 0.1120 0.068 Uiso 1 1 calc R
C20 C 0.4941(4) 0.5584(3) 0.0232(3) 0.0346(8) Uani 1 1 d .
C21 C 0.3625(5) 0.6668(4) -0.0016(4) 0.0573(11) Uani 1 1 d .
H11 H 0.2752 0.6675 -0.0470 0.069 Uiso 1 1 calc R
C22 C 0.3593(5) 0.7744(4) 0.0406(4) 0.0581(11) Uani 1 1 d .
H10 H 0.2699 0.8473 0.0213 0.070 Uiso 1 1 calc R
H1 H 0.463(8) -0.084(7) 0.149(6) 0.15(3) Uiso 1 1 d .
H2 H 0.072(7) 0.217(6) 0.051(4) 0.099(19) Uiso 1 1 d .
H3 H 0.247(8) 0.544(6) 0.347(5) 0.12(3) Uiso 1 1 d .
H4 H 0.087(6) 0.606(5) 0.276(4) 0.064(14) Uiso 1 1 d .

loop_
_atom_site_aniso_label
_atom_site_aniso_U_11
_atom_site_aniso_U_22
_atom_site_aniso_U_33
_atom_site_aniso_U_23
_atom_site_aniso_U_13
_atom_site_aniso_U_12
O1 0.0723(19) 0.0316(14) 0.0611(18) -0.0237(13) -0.0146(14) 0.0028(13)
O2 0.0647(18) 0.0545(17) 0.0658(18) -0.0337(15) -0.0074(15) -0.0165(14)
O3 0.0553(18) 0.059(2) 0.091(2) -0.0301(18) -0.0289(16) -0.0025(15)
N1 0.096(4) 0.048(2) 0.103(4) -0.048(2) -0.008(3) 0.000(2)
N2 0.112(4) 0.075(3) 0.086(3) -0.049(3) -0.002(3) -0.016(3)
N3 0.089(3) 0.064(3) 0.101(3) -0.048(3) -0.010(3) -0.001(2)
N4 0.059(2) 0.0443(19) 0.054(2) -0.0254(16) 0.0056(16) -0.0175(17)
C1 0.049(2) 0.033(2) 0.037(2) -0.0129(16) 0.0040(17) -0.0098(17)
C2 0.047(2) 0.037(2) 0.042(2) -0.0150(16) 0.0065(17) -0.0118(17)
C3 0.060(2) 0.037(2) 0.046(2) -0.0160(17) -0.0049(19) -0.0073(18)
C4 0.067(3) 0.046(2) 0.046(2) -0.0225(18) -0.0065(19) -0.013(2)
C5 0.061(2) 0.032(2) 0.051(2) -0.0192(17) 0.0126(19) -0.0122(18)
C6 0.049(2) 0.038(2) 0.064(3) -0.0155(19) 0.003(2) -0.0004(17)
C7 0.041(2) 0.040(2) 0.049(2) -0.0117(17) 0.0039(17) -0.0121(17)
C8 0.122(5) 0.082(4) 0.101(4) -0.047(3) 0.030(4) -0.049(3)
C9 0.117(4) 0.079(4) 0.085(4) -0.047(3) 0.039(3) -0.045(3)
C10 0.048(2) 0.061(3) 0.047(2) -0.0212(19) -0.0052(18) -0.0122(19)
C11 0.123(4) 0.066(3) 0.052(3) -0.022(2) 0.028(3) -0.032(3)
C12 0.150(6) 0.092(4) 0.059(3) -0.042(3) 0.029(3) -0.030(4)
C13 0.046(2) 0.054(2) 0.048(2) -0.0184(19) -0.0041(18) -0.0057(18)
C14 0.143(5) 0.067(3) 0.063(3) -0.034(3) 0.031(3) -0.035(3)
C15 0.140(5) 0.088(4) 0.079(4) -0.052(3) 0.020(4) -0.011(4)
C16 0.181(7) 0.066(4) 0.112(5) -0.048(4) 0.041(5) -0.047(4)
C17 0.152(6) 0.073(4) 0.081(4) -0.039(3) 0.045(4) -0.041(4)
C18 0.065(3) 0.042(2) 0.069(3) -0.031(2) -0.016(2) -0.005(2)
C19 0.059(3) 0.041(2) 0.075(3) -0.026(2) -0.016(2) -0.0029(19)
C20 0.0352(18) 0.0345(18) 0.0384(18) -0.0134(15) 0.0062(15) -0.0143(15)
C21 0.046(2) 0.051(2) 0.084(3) -0.036(2) -0.017(2) -0.0007(19)
C22 0.054(3) 0.039(2) 0.086(3) -0.036(2) -0.005(2) 0.0042(18)

loop_
_atom_type_symbol
_atom_type_description
_atom_type_scat_dispersion_real
_atom_type_scat_dispersion_imag
_atom_type_scat_source
C C 0.0033 0.0016 'International Tables Vol C Tables 4.2.6.8 and 6.1.1.4'
H H 0.0000 0.0000 'International Tables Vol C Tables 4.2.6.8 and 6.1.1.4'
N N 0.0061 0.0033 'International Tables Vol C Tables 4.2.6.8 and 6.1.1.4'
O O 0.0106 0.0060 'International Tables Vol C Tables 4.2.6.8 and 6.1.1.4'

loop_
_geom_angle_atom_site_label_1
_geom_angle_atom_site_label_2
_geom_angle_atom_site_label_3
_geom_angle
_geom_angle_site_symmetry_3
C1 O1 H1 114(4) .
C7 O3 H2 106(3) .
C5 N1 H3 115(4) .
C5 N1 H4 119(3) .
H3 N1 H4 125(5) .
C12 N2 C8 115.8(4) .
C16 N3 C15 113.9(4) .
C18 N4 C22 117.5(3) .
O2 C1 O1 123.4(3) .
O2 C1 C2 121.5(3) .
O1 C1 C2 115.1(3) .
C3 C2 C7 117.3(3) .
C3 C2 C1 122.8(3) .
C7 C2 C1 119.8(3) .
C4 C3 C2 122.1(4) .
C4 C3 H5A 119.0 .
C2 C3 H5A 119.0 .
C3 C4 C5 120.3(4) .
C3 C4 H6 119.9 .
C5 C4 H6 119.9 .
N1 C5 C6 120.7(4) .
N1 C5 C4 120.5(4) .
C6 C5 C4 118.8(3) .
C7 C6 C5 120.6(4) .
C7 C6 H7 119.7 .
C5 C6 H7 119.7 .
O3 C7 C6 117.9(3) .
O3 C7 C2 121.3(3) .
C6 C7 C2 120.8(3) .
N2 C8 C9 123.8(5) .
N2 C8 H12 118.1 .
C9 C8 H12 118.1 .
C8 C9 C10 120.5(5) .
C8 C9 H13 119.8 .
C10 C9 H13 119.8 .
C11 C10 C9 115.7(4) .
C11 C10 C13 122.7(4) .
C9 C10 C13 121.6(4) .
C10 C11 C12 120.1(5) .
C10 C11 H14 120.0 .
C12 C11 H14 120.0 .
N2 C12 C11 124.2(5) .
N2 C12 H15 117.9 .
C11 C12 H15 117.9 .
C17 C13 C14 114.6(4) .
C17 C13 C10 122.5(4) .
C14 C13 C10 122.9(4) .
C13 C14 C15 120.2(5) .
C13 C14 H16 119.9 .
C15 C14 H16 119.9 .
N3 C15 C14 125.0(5) .
N3 C15 H17 117.5 .
C14 C15 H17 117.5 .
N3 C16 C17 125.4(5) .
N3 C16 H18 117.3 .
C17 C16 H18 117.3 .
C16 C17 C13 120.9(5) .
C16 C17 H19 119.6 .
C13 C17 H19 119.6 .
N4 C18 C19 122.7(4) .
N4 C18 H9 118.7 .
C19 C18 H9 118.7 .
C18 C19 C20 120.4(4) .
C18 C19 H8 119.8 .
C20 C19 H8 119.8 .
C21 C20 C19 116.3(3) .
C21 C20 C20 122.3(4) 2_665
C19 C20 C20 121.5(4) 2_665
C20 C21 C22 120.2(4) .
C20 C21 H11 119.9 .
C22 C21 H11 119.9 .
N4 C22 C21 122.9(4) .
N4 C22 H10 118.6 .
C21 C22 H10 118.6 .

loop_
_geom_bond_atom_site_label_1
_geom_bond_atom_site_label_2
_geom_bond_distance
_geom_bond_site_symmetry_2
O1 C1 1.297(4) .
O1 H1 0.97(7) .
O2 C1 1.230(4) .
O3 C7 1.355(4) .
O3 H2 0.90(5) .
N1 C5 1.365(5) .
N1 H3 0.84(6) .
N1 H4 0.89(5) .
N2 C12 1.312(7) .
N2 C8 1.318(6) .
N3 C16 1.298(7) .
N3 C15 1.305(7) .
N4 C18 1.323(5) .
N4 C22 1.324(5) .
C1 C2 1.474(5) .
C2 C3 1.401(5) .
C2 C7 1.405(5) .
C3 C4 1.354(5) .
C3 H5A 0.9300 .
C4 C5 1.400(5) .
C4 H6 0.9300 .
C5 C6 1.391(5) .
C6 C7 1.375(5) .
C6 H7 0.9300 .
C8 C9 1.367(7) .
C8 H12 0.9300 .
C9 C10 1.375(6) .
C9 H13 0.9300 .
C10 C11 1.360(6) .
C10 C13 1.492(5) .
C11 C12 1.379(7) .
C11 H14 0.9300 .
C12 H15 0.9300 .
C13 C17 1.356(6) .
C13 C14 1.358(6) .
C14 C15 1.371(7) .
C14 H16 0.9300 .
C15 H17 0.9300 .
C16 C17 1.355(7) .
C16 H18 0.9300 .
C17 H19 0.9300 .
C18 C19 1.375(5) .
C18 H9 0.9300 .
C19 C20 1.377(5) .
C19 H8 0.9300 .
C20 C21 1.375(5) .
C20 C20 1.486(6) 2_665
C21 C22 1.376(5) .
C21 H11 0.9300 .
C22 H10 0.9300 .

loop_
_geom_torsion_atom_site_label_1
_geom_torsion_atom_site_label_2
_geom_torsion_atom_site_label_3
_geom_torsion_atom_site_label_4
_geom_torsion
_geom_torsion_site_symmetry_1
_geom_torsion_site_symmetry_4
O2 C1 C2 C3 179.4(3) . .
O1 C1 C2 C3 0.4(5) . .
O2 C1 C2 C7 -1.5(5) . .
O1 C1 C2 C7 179.4(3) . .
C7 C2 C3 C4 1.3(5) . .
C1 C2 C3 C4 -179.6(4) . .
C2 C3 C4 C5 0.5(6) . .
C3 C4 C5 N1 178.9(4) . .
C3 C4 C5 C6 -3.1(6) . .
N1 C5 C6 C7 -178.0(4) . .
C4 C5 C6 C7 3.9(6) . .
C5 C6 C7 O3 178.3(3) . .
C5 C6 C7 C2 -2.2(6) . .
C3 C2 C7 O3 179.1(3) . .
C1 C2 C7 O3 0.0(5) . .
C3 C2 C7 C6 -0.4(5) . .
C1 C2 C7 C6 -179.5(3) . .
C12 N2 C8 C9 0.7(9) . .
N2 C8 C9 C10 -0.2(10) . .
C8 C9 C10 C11 -0.8(8) . .
C8 C9 C10 C13 179.9(5) . .
C9 C10 C11 C12 1.2(8) . .
C13 C10 C11 C12 -179.4(5) . .
C8 N2 C12 C11 -0.3(9) . .
C10 C11 C12 N2 -0.7(10) . .
C11 C10 C13 C17 11.6(7) . .
C9 C10 C13 C17 -169.0(5) . .
C11 C10 C13 C14 -167.2(5) . .
C9 C10 C13 C14 12.1(7) . .
C17 C13 C14 C15 0.1(8) . .
C10 C13 C14 C15 179.0(5) . .
C16 N3 C15 C14 0.6(10) . .
C13 C14 C15 N3 -0.6(10) . .
C15 N3 C16 C17 0.0(10) . .
N3 C16 C17 C13 -0.5(11) . .
C14 C13 C17 C16 0.4(9) . .
C10 C13 C17 C16 -178.6(5) . .
C22 N4 C18 C19 -0.8(6) . .
N4 C18 C19 C20 0.5(7) . .
C18 C19 C20 C21 -0.4(6) . .
C18 C19 C20 C20 178.4(4) . 2_665
C19 C20 C21 C22 0.8(6) . .
C20 C20 C21 C22 -178.1(4) 2_665 .
C18 N4 C22 C21 1.2(6) . .
C20 C21 C22 N4 -1.2(7) . .
